data_4327459
loop_
_publ_author_name
'Macarena Poyatos'
'Mercedes Sana\'u'
'Eduardo Peris'

_publ_section_title
;
 New Rh(I) and Rh(III) Bisimidazol-2-ylidene Complexes: Synthesis,
 Reactivity, and Molecular Structures
;
_journal_name_full 'Inorganic Chemistry'
_journal_page_first 2572
_journal_page_last 2576
_journal_paper_doi 10.1021/ic026212+
_journal_volume 42
_journal_year 2003
_chemical_formula_sum 'C13 H16 F6 I2 N6 P Rh'
_chemical_formula_weight 758.00
_chemical_name_systematic
;
  ?
;
_space_group_IT_number 12
_symmetry_cell_setting monoclinic
_symmetry_space_group_name_Hall '-C 2y'
_symmetry_space_group_name_H-M 'C 1 2/m 1'
_atom_sites_solution_hydrogens geom
_atom_sites_solution_primary direct
_atom_sites_solution_secondary difmap
_audit_creation_method SHELXL-97
_cell_angle_alpha 90.00
_cell_angle_beta 120.138(7)
_cell_angle_gamma 90.00
_cell_formula_units_Z 4
_cell_length_a 20.607(6)
_cell_length_b 11.779(4)
_cell_length_c 11.662(4)
_cell_measurement_temperature 293(2)
_cell_volume 2448.1(14)
_computing_structure_refinement 'SHELXL-97 (Sheldrick, 1997)'
_computing_structure_solution 'SHELXS-97 (Sheldrick, 1990)'
_diffrn_ambient_temperature 293(2)
_diffrn_measured_fraction_theta_full 0.976
_diffrn_measured_fraction_theta_max 0.976
_diffrn_radiation_monochromator graphite
_diffrn_radiation_source 'fine-focus sealed tube'
_diffrn_radiation_type MoK\a
_diffrn_radiation_wavelength 0.71073
_diffrn_reflns_av_R_equivalents 0.1048
_diffrn_reflns_av_sigmaI/netI 0.1681
_diffrn_reflns_limit_h_max 29
_diffrn_reflns_limit_h_min -29
_diffrn_reflns_limit_k_max 16
_diffrn_reflns_limit_k_min -16
_diffrn_reflns_limit_l_max 16
_diffrn_reflns_limit_l_min -8
_diffrn_reflns_number 10302
_diffrn_reflns_theta_full 30.53
_diffrn_reflns_theta_max 30.53
_diffrn_reflns_theta_min 2.02
_exptl_absorpt_coefficient_mu 3.341
_exptl_crystal_density_diffrn 2.057
_exptl_crystal_F_000 1424
_refine_diff_density_max 2.905
_refine_diff_density_min -1.536
_refine_diff_density_rms 0.271
_refine_ls_extinction_method none
_refine_ls_goodness_of_fit_ref 0.936
_refine_ls_hydrogen_treatment mixed
_refine_ls_matrix_type full
_refine_ls_number_parameters 148
_refine_ls_number_reflns 3820
_refine_ls_number_restraints 0
_refine_ls_restrained_S_all 0.936
_refine_ls_R_factor_all 0.2186
_refine_ls_R_factor_gt 0.0684
_refine_ls_shift/su_max 0.013
_refine_ls_shift/su_mean 0.001
_refine_ls_structure_factor_coef Fsqd
_refine_ls_weighting_details 'calc w=1/[\s^2^(Fo^2^)+(0.1618P)^2^+0.0000P] where P=(Fo^2^+2Fc^2^)/3'
_refine_ls_weighting_scheme calc
_refine_ls_wR_factor_gt 0.2024
_refine_ls_wR_factor_ref 0.3016
_reflns_number_gt 1380
_reflns_number_total 3820
_reflns_threshold_expression >2sigma(I)
_cod_data_source_file ic0262122B_3.cif
_cod_data_source_block Compound3
_cod_original_cell_volume 2447.9(13)
_cod_database_code 4327459

loop_
_symmetry_equiv_pos_as_xyz
'x, y, z'
'-x, y, -z'
'x+1/2, y+1/2, z'
'-x+1/2, y+1/2, -z'
'-x, -y, -z'
'x, -y, z'
'-x+1/2, -y+1/2, -z'
'x+1/2, -y+1/2, z'

loop_
_atom_site_label
_atom_site_type_symbol
_atom_site_fract_x
_atom_site_fract_y
_atom_site_fract_z
_atom_site_U_iso_or_equiv
_atom_site_adp_type
_atom_site_occupancy
_atom_site_symmetry_multiplicity
_atom_site_calc_flag
_atom_site_refinement_flags
Rh1 Rh 0.28980(7) 0.5000 0.26866(14) 0.0376(4) Uani 1 2 d S
I1 I 0.19128(8) 0.5000 0.00744(14) 0.0554(5) Uani 1 2 d S
N1 N 0.2100(6) 0.2741(10) 0.2542(11) 0.050(3) Uani 1 1 d .
P1 P 0.0000 0.0000 0.0000 0.0442(17) Uani 1 4 d S
F1 F 0.0778(14) 0.0000 0.094(3) 0.212(14) Uani 1 2 d S
I2 I 0.39455(7) 0.5000 0.52558(13) 0.0502(4) Uani 1 2 d S
P2 P 1.0000 0.5000 0.5000 0.097(4) Uani 1 4 d S
F2 F 0.0000 0.1297(13) 0.0000 0.144(9) Uani 1 2 d S
F3 F -0.013(2) 0.0000 0.116(3) 0.220(15) Uani 1 2 d S
N4 N 0.1973(6) 0.3989(9) 0.3749(10) 0.041(2) Uani 1 1 d .
F4 F 0.9354(10) 0.5796(18) 0.4538(19) 0.213(10) Uani 1 1 d .
N5 N 0.3560(6) 0.3822(9) 0.2415(11) 0.049(3) Uani 1 1 d .
F5 F 0.993(2) 0.5000 0.363(3) 0.221(15) Uani 1 2 d S
C10 C 0.2067(12) 0.5000 0.457(2) 0.054(5) Uani 1 2 d S
C20 C 0.2278(10) 0.2136(13) 0.1625(17) 0.070(5) Uani 1 1 d .
H20A H 0.2394 0.2677 0.1139 0.105 Uiso 1 1 calc R
H20B H 0.1854 0.1689 0.1019 0.105 Uiso 1 1 calc R
H20C H 0.2702 0.1648 0.2123 0.105 Uiso 1 1 calc R
C21 C 0.2295(7) 0.3808(10) 0.2999(14) 0.045(3) Uani 1 1 d .
C24 C 0.1700(9) 0.2253(14) 0.3048(16) 0.062(4) Uani 1 1 d .
H24 H 0.1519 0.1512 0.2896 0.074 Uiso 1 1 calc R
C25 C 0.1612(7) 0.3018(12) 0.3799(15) 0.049(4) Uani 1 1 d .
H25 H 0.1358 0.2919 0.4263 0.059 Uiso 1 1 calc R
C31 C 0.3991(8) 0.3309(12) 0.2370(14) 0.047(3) Uani 1 1 d .
C32 C 0.4573(8) 0.2606(14) 0.2279(17) 0.072(5) Uani 1 1 d .
H32A H 0.4755 0.3013 0.1785 0.108 Uiso 1 1 calc R
H32B H 0.4352 0.1903 0.1839 0.108 Uiso 1 1 calc R
H32C H 0.4982 0.2453 0.3155 0.108 Uiso 1 1 calc R

loop_
_atom_site_aniso_label
_atom_site_aniso_U_11
_atom_site_aniso_U_22
_atom_site_aniso_U_33
_atom_site_aniso_U_23
_atom_site_aniso_U_13
_atom_site_aniso_U_12
Rh1 0.0331(7) 0.0371(8) 0.0450(8) 0.000 0.0213(6) 0.000
I1 0.0537(9) 0.0613(9) 0.0461(8) 0.000 0.0213(7) 0.000
N1 0.047(7) 0.037(6) 0.061(8) -0.009(6) 0.023(6) -0.011(5)
P1 0.055(5) 0.036(4) 0.034(4) 0.000 0.017(3) 0.000
F1 0.117(18) 0.19(3) 0.26(4) 0.000 0.04(2) 0.000
I2 0.0391(7) 0.0575(9) 0.0475(8) 0.000 0.0169(6) 0.000
P2 0.141(12) 0.073(7) 0.100(9) 0.000 0.078(9) 0.000
F2 0.26(3) 0.051(10) 0.18(2) 0.000 0.16(2) 0.000
F3 0.41(5) 0.15(2) 0.25(3) 0.000 0.28(4) 0.000
N4 0.043(6) 0.046(7) 0.036(6) -0.003(5) 0.022(5) -0.005(5)
F4 0.169(14) 0.31(3) 0.205(18) 0.121(17) 0.130(14) 0.126(15)
N5 0.047(7) 0.038(6) 0.056(7) -0.006(5) 0.022(6) 0.002(5)
F5 0.44(5) 0.13(2) 0.15(2) 0.000 0.19(3) 0.000
C10 0.054(12) 0.058(13) 0.070(15) 0.000 0.046(12) 0.000
C20 0.079(12) 0.044(9) 0.086(13) -0.023(8) 0.040(10) -0.011(8)
C21 0.037(7) 0.031(7) 0.058(9) 0.010(6) 0.018(6) -0.004(6)
C24 0.057(9) 0.054(9) 0.064(10) 0.018(8) 0.022(8) -0.019(8)
C25 0.040(7) 0.055(9) 0.058(9) 0.002(7) 0.028(7) -0.019(6)
C31 0.052(8) 0.041(8) 0.058(9) -0.007(6) 0.035(7) -0.007(7)
C32 0.056(10) 0.068(11) 0.108(15) -0.002(10) 0.053(10) 0.017(9)

loop_
_atom_type_symbol
_atom_type_description
_atom_type_scat_dispersion_real
_atom_type_scat_dispersion_imag
_atom_type_scat_source
Rh Rh -1.1178 0.9187 'International Tables Vol C Tables 4.2.6.8 and 6.1.1.4'
I I -0.4742 1.8119 'International Tables Vol C Tables 4.2.6.8 and 6.1.1.4'
N N 0.0061 0.0033 'International Tables Vol C Tables 4.2.6.8 and 6.1.1.4'
C C 0.0033 0.0016 'International Tables Vol C Tables 4.2.6.8 and 6.1.1.4'
P P 0.1023 0.0942 'International Tables Vol C Tables 4.2.6.8 and 6.1.1.4'
F F 0.0171 0.0103 'International Tables Vol C Tables 4.2.6.8 and 6.1.1.4'
H H 0.0000 0.0000 'International Tables Vol C Tables 4.2.6.8 and 6.1.1.4'

loop_
_geom_angle_atom_site_label_1
_geom_angle_atom_site_label_2
_geom_angle_atom_site_label_3
_geom_angle
_geom_angle_site_symmetry_1
_geom_angle_site_symmetry_3
C21 Rh1 C21 87.8(8) . 6_565
C21 Rh1 N5 177.4(5) . 6_565
C21 Rh1 N5 94.2(5) 6_565 6_565
C21 Rh1 N5 94.2(5) . .
C21 Rh1 N5 177.4(5) 6_565 .
N5 Rh1 N5 83.7(6) 6_565 .
C21 Rh1 I2 91.2(4) . .
C21 Rh1 I2 91.2(4) 6_565 .
N5 Rh1 I2 87.0(3) 6_565 .
N5 Rh1 I2 87.0(3) . .
C21 Rh1 I1 91.2(4) . .
C21 Rh1 I1 91.2(4) 6_565 .
N5 Rh1 I1 90.4(3) 6_565 .
N5 Rh1 I1 90.4(3) . .
I2 Rh1 I1 176.59(7) . .
C21 N1 C24 110.4(13) . .
C21 N1 C20 127.2(12) . .
C24 N1 C20 122.3(13) . .
F1 P1 F1 180(4) 5 .
F1 P1 F3 86.6(18) 5 5
F1 P1 F3 93.4(18) . 5
F1 P1 F3 93.4(18) 5 .
F1 P1 F3 86.6(18) . .
F3 P1 F3 180(3) 5 .
F1 P1 F2 90.000(1) 5 5
F1 P1 F2 90.000(1) . 5
F3 P1 F2 90.000(1) 5 5
F3 P1 F2 90.000(1) . 5
F1 P1 F2 90.000(1) 5 .
F1 P1 F2 90.000(1) . .
F3 P1 F2 90.000(1) 5 .
F3 P1 F2 90.000(1) . .
F2 P1 F2 180.0 5 .
F4 P2 F4 78.0(18) 2_756 5_766
F4 P2 F4 180.0(14) 2_756 6_565
F4 P2 F4 102.0(18) 5_766 6_565
F4 P2 F4 102.0(18) 2_756 .
F4 P2 F4 180.000(5) 5_766 .
F4 P2 F4 78.0(18) 6_565 .
F4 P2 F5 88.7(14) 2_756 .
F4 P2 F5 88.7(14) 5_766 .
F4 P2 F5 91.3(14) 6_565 .
F4 P2 F5 91.3(14) . .
F4 P2 F5 91.3(14) 2_756 5_766
F4 P2 F5 91.3(14) 5_766 5_766
F4 P2 F5 88.7(14) 6_565 5_766
F4 P2 F5 88.7(14) . 5_766
F5 P2 F5 180.000(8) . 5_766
C21 N4 C25 110.2(11) . .
C21 N4 C10 126.8(12) . .
C25 N4 C10 122.4(11) . .
C31 N5 Rh1 169.7(11) . .
N4 C10 N4 107.1(16) . 6_565
N1 C21 N4 104.9(11) . .
N1 C21 Rh1 131.7(11) . .
N4 C21 Rh1 123.4(10) . .
C25 C24 N1 108.2(13) . .
C24 C25 N4 106.2(12) . .
N5 C31 C32 178.9(17) . .

loop_
_geom_bond_atom_site_label_1
_geom_bond_atom_site_label_2
_geom_bond_distance
_geom_bond_site_symmetry_2
Rh1 C21 2.025(12) .
Rh1 C21 2.025(12) 6_565
Rh1 N5 2.079(12) 6_565
Rh1 N5 2.079(12) .
Rh1 I2 2.672(2) .
Rh1 I1 2.682(2) .
N1 C21 1.345(16) .
N1 C24 1.359(17) .
N1 C20 1.476(18) .
P1 F1 1.42(2) 5
P1 F1 1.42(2) .
P1 F3 1.50(2) 5
P1 F3 1.50(2) .
P1 F2 1.528(16) 5
P1 F2 1.528(16) .
P2 F4 1.490(16) 2_756
P2 F4 1.490(16) 5_766
P2 F4 1.490(16) 6_565
P2 F4 1.490(15) .
P2 F5 1.53(2) .
P2 F5 1.53(2) 5_766
N4 C21 1.354(17) .
N4 C25 1.381(15) .
N4 C10 1.482(16) .
N5 C31 1.097(16) .
C10 N4 1.482(15) 6_565
C24 C25 1.33(2) .
C31 C32 1.503(18) .
